data_7106306
loop_
_publ_author_name
'K. Siva Kumar'
'P. Mahesh Kumar'
'K. Anil Kumar'
'M. Sreenivasulu'
'Ahamed A. Jafar'
'D. Rambabu'
'G. Rama Krishna'
'C. Malla Reddy'
'Ravikumar Kapavarapu'
'K. Shivakumar'
'K. Krishna Priya'
'Kishore V. L. Parsa'
'Manojit Pal'

_publ_section_title
;
 A new three-component reaction: Green synthesis of novel
 isoindolo[2,1-a]quinazoline derivatives as potent inhibitors of TNF-a
;
_journal_name_full Chem.Commun.
_journal_page_first 5010
_journal_paper_doi 10.1039/c1cc10715a
_journal_volume 47
_journal_year 2011
_chemical_formula_sum 'C22 H17 Cl N2 O3'
_chemical_formula_weight 392.83
_chemical_name_systematic
;
?
;
_space_group_IT_number 61
_symmetry_cell_setting orthorhombic
_symmetry_space_group_name_Hall '-P 2ac 2ab'
_symmetry_space_group_name_H-M 'P b c a'
_atom_sites_solution_hydrogens geom
_atom_sites_solution_primary direct
_atom_sites_solution_secondary difmap
_audit_creation_method SHELXL-97
_cell_angle_alpha 90.00
_cell_angle_beta 90.00
_cell_angle_gamma 90.00
_cell_formula_units_Z 8
_cell_length_a 21.631(5)
_cell_length_b 7.5648(12)
_cell_length_c 22.783(4)
_cell_measurement_reflns_used 1048
_cell_measurement_temperature 296(2)
_cell_measurement_theta_max 19.03
_cell_measurement_theta_min 2.84
_cell_volume 3728.1(12)
_computing_cell_refinement 'Bruker SMART'
_computing_data_collection 'Bruker SMART'
_computing_data_reduction 'Bruker SAINT'
_computing_molecular_graphics 'Bruker SHELXTL'
_computing_publication_material 'Bruker SHELXTL'
_computing_structure_refinement 'SHELXL-97 (Sheldrick, 1997)'
_computing_structure_solution 'SHELXS-97 (Sheldrick, 1990)'
_diffrn_ambient_temperature 296(2)
_diffrn_measured_fraction_theta_full 0.970
_diffrn_measured_fraction_theta_max 0.970
_diffrn_measurement_device_type 'CCD area detector'
_diffrn_measurement_method 'phi and omega scans'
_diffrn_radiation_monochromator graphite
_diffrn_radiation_source 'fine-focus sealed tube'
_diffrn_radiation_type MoK\a
_diffrn_radiation_wavelength 0.71073
_diffrn_reflns_av_R_equivalents 0.0794
_diffrn_reflns_av_sigmaI/netI 0.0592
_diffrn_reflns_limit_h_max 20
_diffrn_reflns_limit_h_min -18
_diffrn_reflns_limit_k_max 6
_diffrn_reflns_limit_k_min -7
_diffrn_reflns_limit_l_max 21
_diffrn_reflns_limit_l_min -17
_diffrn_reflns_number 8092
_diffrn_reflns_theta_full 19.78
_diffrn_reflns_theta_max 19.78
_diffrn_reflns_theta_min 1.79
_exptl_absorpt_coefficient_mu 0.231
_exptl_absorpt_correction_type none
_exptl_crystal_colour TRANSPARANT
_exptl_crystal_density_diffrn 1.389
_exptl_crystal_density_method 'not measured'
_exptl_crystal_description BLOCK
_exptl_crystal_F_000 1608
_exptl_crystal_size_max 0.003
_exptl_crystal_size_mid 0.002
_exptl_crystal_size_min 0.0015
_refine_diff_density_max 0.362
_refine_diff_density_min -0.204
_refine_diff_density_rms 0.047
_refine_ls_extinction_method none
_refine_ls_goodness_of_fit_ref 0.967
_refine_ls_hydrogen_treatment mixed
_refine_ls_matrix_type full
_refine_ls_number_parameters 249
_refine_ls_number_reflns 1634
_refine_ls_number_restraints 0
_refine_ls_restrained_S_all 0.967
_refine_ls_R_factor_all 0.0840
_refine_ls_R_factor_gt 0.0523
_refine_ls_shift/su_max 2.206
_refine_ls_shift/su_mean 0.047
_refine_ls_structure_factor_coef Fsqd
_refine_ls_weighting_details 'calc w=1/[\s^2^(Fo^2^)+(0.1000P)^2^+0.1525P] where P=(Fo^2^+2Fc^2^)/3'
_refine_ls_weighting_scheme calc
_refine_ls_wR_factor_gt 0.1278
_refine_ls_wR_factor_ref 0.1509
_reflns_number_gt 1098
_reflns_number_total 1634
_reflns_threshold_expression >2sigma(I)
_cod_data_source_file c1cc10715a.txt
_cod_data_source_block ils_drb_1_148_1_5
_cod_original_sg_symbol_H-M 'Pbca '
_cod_database_code 7106306

loop_
_symmetry_equiv_pos_as_xyz
'x, y, z'
'x+1/2, -y+1/2, -z'
'-x, y+1/2, -z+1/2'
'-x+1/2, -y, z+1/2'
'-x, -y, -z'
'-x-1/2, y-1/2, z'
'x, -y-1/2, z-1/2'
'x-1/2, y, -z-1/2'

loop_
_atom_site_label
_atom_site_type_symbol
_atom_site_fract_x
_atom_site_fract_y
_atom_site_fract_z
_atom_site_U_iso_or_equiv
_atom_site_adp_type
_atom_site_occupancy
_atom_site_symmetry_multiplicity
_atom_site_calc_flag
_atom_site_refinement_flags
_atom_site_disorder_assembly
_atom_site_disorder_group
Cl1 Cl 0.15176(10) 1.12433(18) 0.17849(7) 0.0879(8) Uani 1 1 d . . .
O2 O 0.28577(18) 0.7344(4) 0.01080(15) 0.0443(10) Uani 1 1 d . . .
N2 N 0.1826(2) 0.6886(5) 0.00953(17) 0.0324(11) Uani 1 1 d . . .
C8 C 0.1301(2) 0.5938(6) -0.0172(2) 0.0346(14) Uani 1 1 d . . .
H8 H 0.1305 0.4700 -0.0046 0.042 Uiso 1 1 calc R . .
C9 C 0.1779(2) 0.7174(6) 0.0711(2) 0.0329(13) Uani 1 1 d . . .
C15 C 0.2406(3) 0.6813(6) -0.0152(2) 0.0308(13) Uani 1 1 d . . .
C11 C 0.1615(3) 0.9111(7) 0.1524(3) 0.0478(16) Uani 1 1 d . . .
N1 N 0.1341(2) 0.6025(5) -0.07992(19) 0.0392(12) Uani 1 1 d . . .
C7 C 0.0677(2) 0.6736(6) -0.0049(2) 0.0378(14) Uani 1 1 d . . .
C2 C 0.0404(3) 0.7200(6) -0.0574(3) 0.0439(15) Uani 1 1 d . . .
C21 C 0.1909(3) 0.5673(6) -0.1070(2) 0.0402(15) Uani 1 1 d . . .
C16 C 0.2434(3) 0.6068(6) -0.0750(2) 0.0360(14) Uani 1 1 d . . .
C10 C 0.1714(2) 0.8877(6) 0.0928(2) 0.0403(15) Uani 1 1 d . . .
H10 H 0.1737 0.9846 0.0678 0.048 Uiso 1 1 calc R . .
C13 C 0.1657(3) 0.6044(7) 0.1678(3) 0.0628(19) Uani 1 1 d . . .
H13 H 0.1642 0.5080 0.1931 0.075 Uiso 1 1 calc R . .
C14 C 0.1763(3) 0.5765(7) 0.1091(2) 0.0455(16) Uani 1 1 d . . .
H14 H 0.1824 0.4624 0.0950 0.055 Uiso 1 1 calc R . .
C17 C 0.3006(3) 0.5728(7) -0.1002(3) 0.0513(16) Uani 1 1 d . . .
H17 H 0.3363 0.5958 -0.0788 0.062 Uiso 1 1 calc R . .
C20 C 0.1950(4) 0.4978(7) -0.1628(3) 0.0564(18) Uani 1 1 d . . .
H20 H 0.1594 0.4710 -0.1838 0.068 Uiso 1 1 calc R . .
C18 C 0.3054(4) 0.5052(8) -0.1566(3) 0.0637(19) Uani 1 1 d . . .
H18 H 0.3438 0.4850 -0.1736 0.076 Uiso 1 1 calc R . .
C12 C 0.1571(3) 0.7714(8) 0.1901(2) 0.0549(17) Uani 1 1 d . . .
H12 H 0.1486 0.7888 0.2297 0.066 Uiso 1 1 calc R . .
C19 C 0.2520(4) 0.4688(7) -0.1867(3) 0.0622(19) Uani 1 1 d . . .
H19 H 0.2546 0.4230 -0.2245 0.075 Uiso 1 1 calc R . .
O1 O 0.0764(2) 0.7022(5) -0.15782(19) 0.0737(14) Uani 1 1 d . . .
C6 C 0.0355(3) 0.6939(6) 0.0462(3) 0.0490(16) Uani 1 1 d . . .
H6 H 0.0528 0.6606 0.0819 0.059 Uiso 1 1 calc R . .
C3 C -0.0194(3) 0.7906(7) -0.0597(3) 0.0616(18) Uani 1 1 d . . .
H3 H -0.0374 0.8211 -0.0954 0.074 Uiso 1 1 calc R . .
C1 C 0.0833(3) 0.6787(7) -0.1055(3) 0.0475(16) Uani 1 1 d . . .
C4 C -0.0501(3) 0.8132(7) -0.0086(4) 0.0647(19) Uani 1 1 d . . .
H4 H -0.0897 0.8617 -0.0091 0.078 Uiso 1 1 calc R . .
C5 C -0.0242(3) 0.7661(7) 0.0436(3) 0.0629(19) Uani 1 1 d . . .
H5 H -0.0465 0.7821 0.0782 0.075 Uiso 1 1 calc R . .
C22 C 0.9769(15) 0.603(8) 0.7567(12) 0.57(2) Uani 1 1 d . . .
H22A H 1.0182 0.6033 0.7721 0.862 Uiso 1 1 calc R . .
H22B H 0.9640 0.4840 0.7494 0.862 Uiso 1 1 calc R . .
H22C H 0.9494 0.6570 0.7847 0.862 Uiso 1 1 calc R . .
O3 O 0.9754(11) 0.704(5) 0.7019(7) 0.57(2) Uani 1 1 d . . .
H4A H 0.9560 0.6482 0.6771 0.862 Uiso 1 1 calc R . .

loop_
_atom_site_aniso_label
_atom_site_aniso_U_11
_atom_site_aniso_U_22
_atom_site_aniso_U_33
_atom_site_aniso_U_23
_atom_site_aniso_U_13
_atom_site_aniso_U_12
Cl1 0.141(2) 0.0516(10) 0.0708(13) -0.0145(8) -0.0091(11) 0.0163(10)
O2 0.030(2) 0.055(2) 0.048(2) 0.0025(17) -0.006(2) -0.0086(19)
N2 0.031(3) 0.037(2) 0.029(3) 0.0003(19) -0.004(2) -0.003(2)
C8 0.024(4) 0.036(3) 0.044(4) 0.002(2) -0.008(3) -0.003(3)
C9 0.024(3) 0.040(3) 0.034(4) 0.003(3) -0.005(2) -0.001(2)
C15 0.030(4) 0.028(3) 0.034(4) 0.009(2) 0.002(3) 0.001(3)
C11 0.054(5) 0.044(3) 0.045(4) -0.010(3) -0.005(3) 0.002(3)
N1 0.037(4) 0.048(3) 0.033(3) 0.001(2) -0.007(3) 0.000(2)
C7 0.035(4) 0.036(3) 0.043(4) 0.005(3) -0.002(3) -0.011(3)
C2 0.035(5) 0.042(3) 0.055(4) 0.005(3) -0.007(4) -0.008(3)
C21 0.048(5) 0.037(3) 0.036(4) 0.000(3) 0.000(4) 0.003(3)
C16 0.035(4) 0.034(3) 0.039(4) 0.006(3) 0.005(3) 0.006(3)
C10 0.051(4) 0.035(3) 0.035(4) 0.004(3) -0.009(3) -0.002(3)
C13 0.097(6) 0.045(4) 0.047(5) 0.013(3) -0.008(3) -0.004(3)
C14 0.066(5) 0.037(3) 0.034(4) 0.003(3) -0.007(3) 0.001(3)
C17 0.051(5) 0.060(4) 0.043(4) 0.013(3) -0.001(3) 0.006(3)
C20 0.070(6) 0.050(4) 0.049(5) 0.000(3) -0.002(4) 0.000(3)
C18 0.065(6) 0.070(4) 0.056(5) 0.012(4) 0.020(4) 0.018(4)
C12 0.080(5) 0.047(4) 0.038(4) 0.002(3) 0.000(3) -0.001(3)
C19 0.092(7) 0.056(4) 0.038(4) -0.003(3) 0.015(5) 0.011(4)
O1 0.068(4) 0.099(3) 0.054(3) 0.013(2) -0.024(2) -0.002(3)
C6 0.040(5) 0.040(3) 0.067(5) -0.003(3) -0.004(4) -0.003(3)
C3 0.031(5) 0.051(4) 0.103(6) 0.021(4) -0.022(4) 0.000(3)
C1 0.054(5) 0.048(3) 0.040(5) 0.007(3) -0.020(4) -0.014(3)
C4 0.031(4) 0.051(4) 0.112(6) 0.012(4) 0.005(5) 0.000(3)
C5 0.046(6) 0.044(3) 0.099(6) -0.002(3) 0.016(4) -0.001(4)
C22 0.298(18) 1.18(6) 0.241(19) -0.21(4) 0.05(2) -0.03(3)
O3 0.298(18) 1.18(6) 0.241(19) -0.21(4) 0.05(2) -0.03(3)

loop_
_atom_type_symbol
_atom_type_description
_atom_type_scat_dispersion_real
_atom_type_scat_dispersion_imag
_atom_type_scat_source
C C 0.0033 0.0016 'International Tables Vol C Tables 4.2.6.8 and 6.1.1.4'
H H 0.0000 0.0000 'International Tables Vol C Tables 4.2.6.8 and 6.1.1.4'
N N 0.0061 0.0033 'International Tables Vol C Tables 4.2.6.8 and 6.1.1.4'
O O 0.0106 0.0060 'International Tables Vol C Tables 4.2.6.8 and 6.1.1.4'
Cl Cl 0.1484 0.1585 'International Tables Vol C Tables 4.2.6.8 and 6.1.1.4'

loop_
_geom_angle_atom_site_label_1
_geom_angle_atom_site_label_2
_geom_angle_atom_site_label_3
_geom_angle
_geom_angle_site_symmetry_1
_geom_angle_site_symmetry_3
_geom_angle_publ_flag
C15 N2 C9 118.4(4) . . ?
C15 N2 C8 120.8(4) . . ?
C9 N2 C8 115.2(4) . . ?
N1 C8 N2 110.0(4) . . ?
N1 C8 C7 102.8(4) . . ?
N2 C8 C7 114.8(4) . . ?
C14 C9 C10 119.6(5) . . ?
C14 C9 N2 120.3(4) . . ?
C10 C9 N2 120.1(4) . . ?
O2 C15 N2 121.4(5) . . ?
O2 C15 C16 123.0(5) . . ?
N2 C15 C16 115.6(5) . . ?
C12 C11 C10 121.9(5) . . ?
C12 C11 Cl1 119.8(5) . . ?
C10 C11 Cl1 118.3(4) . . ?
C1 N1 C21 126.6(5) . . ?
C1 N1 C8 113.2(5) . . ?
C21 N1 C8 119.0(4) . . ?
C6 C7 C2 119.6(5) . . ?
C6 C7 C8 131.3(5) . . ?
C2 C7 C8 109.0(5) . . ?
C7 C2 C3 121.6(6) . . ?
C7 C2 C1 108.8(5) . . ?
C3 C2 C1 129.5(6) . . ?
C20 C21 C16 121.1(6) . . ?
C20 C21 N1 122.4(6) . . ?
C16 C21 N1 116.5(5) . . ?
C21 C16 C17 118.3(5) . . ?
C21 C16 C15 122.4(5) . . ?
C17 C16 C15 119.2(6) . . ?
C11 C10 C9 118.9(4) . . ?
C12 C13 C14 121.5(5) . . ?
C9 C14 C13 119.9(5) . . ?
C16 C17 C18 121.1(6) . . ?
C19 C20 C21 119.2(6) . . ?
C19 C18 C17 118.3(6) . . ?
C11 C12 C13 118.1(5) . . ?
C20 C19 C18 121.9(6) . . ?
C7 C6 C5 118.5(6) . . ?
C4 C3 C2 118.1(6) . . ?
O1 C1 N1 125.2(6) . . ?
O1 C1 C2 128.6(6) . . ?
N1 C1 C2 106.2(5) . . ?
C3 C4 C5 121.1(6) . . ?
C4 C5 C6 121.1(6) . . ?

loop_
_geom_bond_atom_site_label_1
_geom_bond_atom_site_label_2
_geom_bond_distance
_geom_bond_site_symmetry_2
_geom_bond_publ_flag
Cl1 C11 1.732(5) . ?
O2 C15 1.212(6) . ?
N2 C15 1.376(6) . ?
N2 C9 1.423(6) . ?
N2 C8 1.475(6) . ?
C8 N1 1.433(6) . ?
C8 C7 1.505(7) . ?
C9 C14 1.373(6) . ?
C9 C10 1.387(6) . ?
C15 C16 1.475(7) . ?
C11 C12 1.365(7) . ?
C11 C10 1.385(7) . ?
N1 C1 1.373(7) . ?
N1 C21 1.400(7) . ?
C7 C6 1.365(7) . ?
C7 C2 1.379(7) . ?
C2 C3 1.400(8) . ?
C2 C1 1.469(8) . ?
C21 C20 1.377(7) . ?
C21 C16 1.382(7) . ?
C16 C17 1.388(7) . ?
C13 C12 1.374(7) . ?
C13 C14 1.374(7) . ?
C17 C18 1.388(8) . ?
C20 C19 1.366(8) . ?
C18 C19 1.371(9) . ?
O1 C1 1.214(6) . ?
C6 C5 1.404(8) . ?
C3 C4 1.352(8) . ?
C4 C5 1.363(8) . ?
C22 O3 1.46(4) . ?
